data_2214284
loop_
_publ_author_name
'Tsonko Kolev'
'Denitsa Yancheva'
'Boris Shivachev'
'Rosica Petrova'

_publ_section_title
;
 The pyridinium-betaine of squaric acid
;
_journal_coeditor_code IS2179
_journal_issue 7
_journal_name_full 'Acta Crystallographica Section E'
_journal_page_first o3259
_journal_page_last o3259
_journal_paper_doi 10.1107/S1600536807028887
_journal_volume 63
_journal_year 2007
_chemical_formula_moiety 'C9 H5 N O3'
_chemical_formula_sum 'C9 H5 N O3'
_chemical_formula_weight 175.14
_chemical_name_common 'Pyridinium-betaine of squaric acid'
_chemical_name_systematic
;
3,4-dioxo-2-(pyridinium-1-yl)cyclobut-1-enolate
;
_space_group_IT_number 60
_symmetry_cell_setting orthorhombic
_symmetry_space_group_name_Hall '-P 2n 2ab'
_symmetry_space_group_name_H-M 'P b c n'
_atom_sites_solution_hydrogens geom
_atom_sites_solution_primary direct
_atom_sites_solution_secondary difmap
_audit_creation_method SHELXL-97
_cell_angle_alpha 90.00
_cell_angle_beta 90.00
_cell_angle_gamma 90.00
_cell_formula_units_Z 4
_cell_length_a 5.0654(2)
_cell_length_b 18.8003(17)
_cell_length_c 8.1609(4)
_cell_measurement_reflns_used 22
_cell_measurement_temperature 290(2)
_cell_measurement_theta_max 19.60
_cell_measurement_theta_min 19.28
_cell_volume 777.17(9)
_computing_cell_refinement 'CAD-4 EXPRESS'
_computing_data_collection 'CAD-4 EXPRESS (Enraf--Nonius, 1994)'
_computing_data_reduction 'XCAD4 (Harms & Wocadlo, 1995)'
_computing_molecular_graphics 'ORTEP-3 for Windows (Farrugia, 1997) and Mercury (Bruno <i>et al.</i>, 2002)'
_computing_publication_material 'WinGX (Farrugia, 1999)'
_computing_structure_refinement 'SHELXL97 (Sheldrick, 1997)'
_computing_structure_solution 'SHELXS97 (Sheldrick, 1997)'
_diffrn_ambient_temperature 290(2)
_diffrn_measured_fraction_theta_full 1.000
_diffrn_measured_fraction_theta_max 1.000
_diffrn_measurement_device '\k-geometry diffractometer'
_diffrn_measurement_device_type 'Enraf--Nonius CAD-4'
_diffrn_measurement_method 'Non-profiled \w/2\q'
_diffrn_radiation_monochromator graphite
_diffrn_radiation_source 'fine-focus sealed tube'
_diffrn_radiation_type MoK\a
_diffrn_radiation_wavelength 0.71073
_diffrn_reflns_av_R_equivalents 0.0701
_diffrn_reflns_av_sigmaI/netI 0.0418
_diffrn_reflns_limit_h_max 6
_diffrn_reflns_limit_h_min 0
_diffrn_reflns_limit_k_max 24
_diffrn_reflns_limit_k_min -24
_diffrn_reflns_limit_l_max 10
_diffrn_reflns_limit_l_min -10
_diffrn_reflns_number 3425
_diffrn_reflns_theta_full 27.91
_diffrn_reflns_theta_max 27.91
_diffrn_reflns_theta_min 2.17
_diffrn_standards_decay_% -5
_diffrn_standards_interval_time 120
_diffrn_standards_number 3
_exptl_absorpt_coefficient_mu 0.115
_exptl_absorpt_correction_type none
_exptl_crystal_colour yellow
_exptl_crystal_density_diffrn 1.497
_exptl_crystal_density_method 'not measured'
_exptl_crystal_description prism
_exptl_crystal_F_000 360
_exptl_crystal_size_max 0.40
_exptl_crystal_size_mid 0.36
_exptl_crystal_size_min 0.36
_refine_diff_density_max 0.154
_refine_diff_density_min -0.196
_refine_ls_extinction_method none
_refine_ls_goodness_of_fit_ref 1.035
_refine_ls_hydrogen_treatment constr
_refine_ls_matrix_type full
_refine_ls_number_parameters 63
_refine_ls_number_reflns 942
_refine_ls_number_restraints 0
_refine_ls_restrained_S_all 1.035
_refine_ls_R_factor_all 0.1072
_refine_ls_R_factor_gt 0.0534
_refine_ls_shift/su_max 0.000
_refine_ls_shift/su_mean 0.000
_refine_ls_structure_factor_coef Fsqd
_refine_ls_weighting_details 'calc w=1/[\s^2^(Fo^2^)+(0.0456P)^2^+0.3645P] where P=(Fo^2^+2Fc^2^)/3'
_refine_ls_weighting_scheme calc
_refine_ls_wR_factor_gt 0.1135
_refine_ls_wR_factor_ref 0.1335
_reflns_number_gt 559
_reflns_number_total 942
_reflns_threshold_expression I>2\s(I)
_cod_data_source_file is2179.cif
_cod_data_source_block I
_cod_depositor_comments
;
The following automatic conversions were performed:

'_chemical_melting_point' value 'not measured' was changed to '?' -
the value is undefined or not given.

Automatic conversion script
Id: cif_fix_values 1646 2011-03-28 12:23:43Z adriana 

The following automatic conversions were performed:

'_chemical_melting_point' value 'not measured' was changed to '?' -
the value is undefined or not given.

Automatic conversion script
Id: cif_fix_values 1715 2011-07-08 13:25:40Z adriana 
;
_cod_original_sg_symbol_Hall '-P 2n 2ab '
_cod_database_code 2214284
_cod_database_fobs_code 2214284

loop_
_symmetry_equiv_pos_as_xyz
'x, y, z'
'-x+1/2, -y+1/2, z+1/2'
'x+1/2, -y+1/2, -z'
'-x, y, -z+1/2'
'-x, -y, -z'
'x-1/2, y-1/2, -z-1/2'
'-x-1/2, y-1/2, z'
'x, -y, z-1/2'

loop_
_atom_site_type_symbol
_atom_site_label
_atom_site_fract_x
_atom_site_fract_y
_atom_site_fract_z
_atom_site_U_iso_or_equiv
_atom_site_adp_type
_atom_site_calc_flag
_atom_site_refinement_flags
_atom_site_occupancy
C C1 0.5000 0.64018(18) 0.2500 0.0465(8) Uani d S 1
C C2 0.3375(4) 0.58204(12) 0.1671(3) 0.0408(5) Uani d . 1
C C3 0.5000 0.53134(15) 0.2500 0.0356(6) Uani d S 1
C C4 0.3121(4) 0.42083(12) 0.1638(3) 0.0411(5) Uani d . 1
H HC4 0.1779 0.4499 0.1194 0.061(7) Uiso d R 1
C C5 0.3098(5) 0.34857(13) 0.1636(3) 0.0491(6) Uani d . 1
H HC5 0.1706 0.3201 0.1032 0.059 Uiso d R 1
C C6 0.5000 0.31182(18) 0.2500 0.0531(9) Uani d S 1
H HC6 0.5000 0.2609 0.2500 0.064 Uiso d SR 1
N N1 0.5000 0.45673(12) 0.2500 0.0349(6) Uani d S 1
O O1 0.1529(3) 0.58096(9) 0.0708(2) 0.0557(5) Uani d . 1
O O2 0.5000 0.70389(12) 0.2500 0.0725(9) Uani d S 1

loop_
_atom_site_aniso_label
_atom_site_aniso_U_11
_atom_site_aniso_U_22
_atom_site_aniso_U_33
_atom_site_aniso_U_12
_atom_site_aniso_U_13
_atom_site_aniso_U_23
C1 0.0433(18) 0.0490(18) 0.0471(18) 0.000 -0.0043(16) 0.000
C2 0.0356(11) 0.0494(13) 0.0373(11) 0.0003(10) -0.0020(10) 0.0018(10)
C3 0.0325(15) 0.0415(15) 0.0330(14) 0.000 -0.0009(13) 0.000
C4 0.0336(10) 0.0505(13) 0.0391(11) -0.0035(11) -0.0031(10) 0.0002(10)
C5 0.0430(12) 0.0530(14) 0.0512(13) -0.0102(12) 0.0009(12) -0.0054(11)
C6 0.051(2) 0.0440(17) 0.065(2) 0.000 0.007(2) 0.000
N1 0.0297(12) 0.0429(14) 0.0319(12) 0.000 0.0000(11) 0.000
O1 0.0484(9) 0.0637(11) 0.0549(10) 0.0019(9) -0.0204(8) 0.0061(8)
O2 0.080(2) 0.0418(13) 0.096(2) 0.000 -0.0218(18) 0.000

loop_
_atom_type_symbol
_atom_type_description
_atom_type_scat_dispersion_real
_atom_type_scat_dispersion_imag
_atom_type_scat_source
C C 0.0033 0.0016 'International Tables Vol C Tables 4.2.6.8 and 6.1.1.4'
H H 0.0000 0.0000 'International Tables Vol C Tables 4.2.6.8 and 6.1.1.4'
N N 0.0061 0.0033 'International Tables Vol C Tables 4.2.6.8 and 6.1.1.4'
O O 0.0106 0.0060 'International Tables Vol C Tables 4.2.6.8 and 6.1.1.4'

loop_
_geom_angle_atom_site_label_1
_geom_angle_atom_site_label_2
_geom_angle_atom_site_label_3
_geom_angle_site_symmetry_1
_geom_angle_site_symmetry_3
_geom_angle
O2 C1 C2 . . 135.73(12)
O2 C1 C2 . 4_655 135.73(12)
C2 C1 C2 . 4_655 88.5(2)
O1 C2 C3 . . 137.2(2)
O1 C2 C1 . . 135.2(2)
C3 C2 C1 . . 87.55(16)
N1 C3 C2 . 4_655 131.82(11)
N1 C3 C2 . . 131.82(11)
C2 C3 C2 4_655 . 96.4(2)
C5 C4 N1 . . 120.1(2)
C5 C4 HC4 . . 124.9
N1 C4 HC4 . . 114.5
C4 C5 C6 . . 119.6(2)
C4 C5 HC5 . . 122.3
C6 C5 HC5 . . 118.0
C5 C6 C5 4_655 . 119.9(3)
C5 C6 HC6 4_655 . 120.1
C5 C6 HC6 . . 120.1
C4 N1 C4 . 4_655 120.6(3)
C4 N1 C3 . . 119.69(13)
C4 N1 C3 4_655 . 119.69(13)

loop_
_geom_bond_atom_site_label_1
_geom_bond_atom_site_label_2
_geom_bond_distance
C1 O2 1.198(4)
C1 C2 1.526(3)
C2 O1 1.221(2)
C2 C3 1.430(3)
C3 N1 1.403(4)
C4 C5 1.359(3)
C4 N1 1.363(2)
C4 HC4 0.9436
C5 C6 1.379(3)
C5 HC5 1.0133
C6 HC6 0.9571

loop_
_geom_hbond_atom_site_label_D
_geom_hbond_atom_site_label_H
_geom_hbond_atom_site_label_A
_geom_hbond_site_symmetry_A
_geom_hbond_distance_DH
_geom_hbond_distance_HA
_geom_hbond_distance_DA
_geom_hbond_angle_DHA
_geom_hbond_publ_flag
C4 HC4 O1 5_565 0.94 2.36 3.036(3) 128.5 y
C5 HC5 O2 6_556 1.01 2.64 3.218(3) 116.4 y

loop_
_geom_torsion_atom_site_label_1
_geom_torsion_atom_site_label_2
_geom_torsion_atom_site_label_3
_geom_torsion_atom_site_label_4
_geom_torsion_site_symmetry_1
_geom_torsion_site_symmetry_4
_geom_torsion
O2 C1 C2 O1 . . 0.9(3)
C2 C1 C2 O1 4_655 . -179.1(3)
O2 C1 C2 C3 . . 180.0
C2 C1 C2 C3 4_655 . 0.0
O1 C2 C3 N1 . . -0.9(3)
C1 C2 C3 N1 . . 180.0
O1 C2 C3 C2 . 4_655 179.1(3)
C1 C2 C3 C2 . 4_655 0.0
N1 C4 C5 C6 . . -0.6(3)
C4 C5 C6 C5 . 4_655 0.28(15)
C5 C4 N1 C4 . 4_655 0.29(16)
C5 C4 N1 C3 . . -179.71(16)
C2 C3 N1 C4 4_655 . 177.06(15)
C2 C3 N1 C4 . . -2.94(15)
C2 C3 N1 C4 4_655 4_655 -2.94(15)
C2 C3 N1 C4 . 4_655 177.06(15)

loop_
_cod_related_entry_id
_cod_related_entry_database
_cod_related_entry_code
1 ChemSpider 10293957
